data_4343133
loop_
_publ_author_name
'Murphy, Denissa T.'
'Schmid, Siegbert'
'Hester, James R.'
'Blanchard, Peter E. R.'
'Miiller, Wojciech'

_publ_section_title
;
 Coordination Site Disorder in Spinel-Type LiMnTiO4.
;
_journal_issue 10
_journal_name_full 'Inorganic chemistry'
_journal_page_first 4636
_journal_page_last 4643
_journal_paper_doi 10.1021/ic502747p
_journal_volume 54
_journal_year 2015
_chemical_formula_sum 'Li Mn O4 Ti'
_chemical_formula_weight 173.8
_chemical_name_common Lithium_manganese_titanate_slowcooled_950C
_chemical_name_systematic ' Lithium_manganese_titanate'
_space_group_IT_number 212
_symmetry_cell_setting cubic
_symmetry_Int_Tables_number 212
_symmetry_space_group_name_Hall 'P 4acd 2ab 3'
_symmetry_space_group_name_H-M 'P 43 3 2'
_cell_angle_alpha 90
_cell_angle_beta 90
_cell_angle_gamma 90
_cell_formula_units_Z 8
_cell_length_a 8.4077(6)
_cell_length_b 8.4077(6)
_cell_length_c 8.4077(6)
_cell_measurement_temperature 293
_cell_volume 594.34(7)
_diffrn_ambient_temperature 293
_diffrn_measurement_device_type powder_diffraction
_diffrn_radiation_probe neutron
_diffrn_radiation_type neutron
_diffrn_radiation_wavelength 1.622
_exptl_absorpt_coefficient_mu 0.109
_exptl_crystal_density_diffrn 3.8825
_exptl_crystal_F_000 656
_pd_char_colour black
_pd_instr_location ' ?'
_pd_meas_2theta_range_max 163.950
_pd_meas_2theta_range_min 2.751
_pd_meas_number_of_points 3226
_pd_proc_2theta_range_max 163.95
_pd_proc_2theta_range_min 11.851
_pd_proc_ls_background_function 'Manual background'
_pd_proc_ls_pref_orient_corr none
_pd_proc_ls_profile_function Pseudo-Voigt
_pd_proc_ls_prof_R_factor 0.0499
_pd_proc_ls_prof_wR_expected 0.0238
_pd_proc_ls_prof_wR_factor 0.0650
_refine_ls_goodness_of_fit_all 2.72
_refine_ls_number_constraints 4
_refine_ls_number_parameters 18
_refine_ls_number_restraints 0
_refine_ls_R_factor_all 0.0952
_refine_ls_R_factor_gt 0.0952
_refine_ls_shift/su_max 0.0000
_refine_ls_shift/su_mean 0.0000
_refine_ls_weighting_scheme sigma
_refine_ls_wR_factor_all 0.1095
_refine_ls_wR_factor_gt 0.1095
_cod_data_source_file ic502747p_si_001.cif
_cod_data_source_block I
_cod_original_cell_volume 594.33(7)
_cod_original_sg_symbol_Hall 'P 4bdn;2ab;3'
_cod_original_formula_sum 'Li1 Mn1 O4 Ti1'
_cod_database_code 4343133

loop_
_symmetry_equiv_pos_site_id
_symmetry_equiv_pos_as_xyz
1 x,y,z
2 -x+1/2,-y,z+1/2
3 -x,y+1/2,-z+1/2
4 x+1/2,-y+1/2,-z
5 z,x,y
6 z+1/2,-x+1/2,-y
7 -z+1/2,-x,y+1/2
8 -z,x+1/2,-y+1/2
9 y,z,x
10 -y,z+1/2,-x+1/2
11 y+1/2,-z+1/2,-x
12 -y+1/2,-z,x+1/2
13 y+1/4,x+3/4,-z+3/4
14 -y+1/4,-x+1/4,-z+1/4
15 y+3/4,-x+3/4,z+1/4
16 -y+3/4,x+1/4,z+3/4
17 x+1/4,z+3/4,-y+3/4
18 -x+3/4,z+1/4,y+3/4
19 -x+1/4,-z+1/4,-y+1/4
20 x+3/4,-z+3/4,y+1/4
21 z+1/4,y+3/4,-x+3/4
22 z+3/4,-y+3/4,x+1/4
23 -z+3/4,y+1/4,x+3/4
24 -z+1/4,-y+1/4,-x+1/4

loop_
_atom_site_label
_atom_site_type_symbol
_atom_site_fract_x
_atom_site_fract_y
_atom_site_fract_z
_atom_site_adp_type
_atom_site_U_iso_or_equiv
_atom_site_symmetry_multiplicity
_atom_site_occupancy
_atom_site_calc_flag
Li21 Li 0.012909 0.012909 0.012909 Uiso 0.0003 8 0.6294 d
Mn21 Mn 0.0129(17) 0.0129(17) 0.0129(17) Uiso 0.0003 8 0.106(15) d
Ti21 Ti 0.0129(17) 0.0129(17) 0.0129(17) Uiso 0.0003 8 0.263(15) d
Li22 Li 0.625 0.625 0.625 Uiso 0.0016 4 0.14 d
Mn22 Mn 0.625 0.625 0.625 Uiso 0.0016 4 0.87(3) d
Li23 Li 0.125 0.371516 0.878484 Uiso 0.0175 12 0.2004 d
Mn23 Mn 0.125 0.3718(14) 0.8782(14) Uiso 0.0175 12 0.308(10) d
Ti23 Ti 0.125 0.3718(14) 0.8782(14) Uiso 0.0175 12 0.491(10) d
O24 O 0.3877(6) 0.3877(6) 0.3877(6) Uiso 0.0212 8 1 d
O25 O 0.1219(6) 0.0999(4) 0.3835(6) Uiso 0.0187 24 1 d

loop_
_atom_type_symbol
_atom_type_scat_length_neutron
_atom_type_scat_source
Li -1.900 International_Tables_Vol_C
Mn -3.730 International_Tables_Vol_C
O 5.803 International_Tables_Vol_C
Ti -3.438 International_Tables_Vol_C

loop_
_geom_angle_atom_site_label_1
_geom_angle_atom_site_label_2
_geom_angle_atom_site_label_3
_geom_angle_site_symmetry_1
_geom_angle_site_symmetry_3
_geom_angle
Li21 Ti21 Mn21 . . 0
Li21 Ti21 O25 . 14_555 0(2000)
Li21 Ti21 O25 . 19_555 0(2000)
Li21 Ti21 O25 . 24_555 0(2000)
Mn21 Ti21 O25 . 14_555 0
Mn21 Ti21 O25 . 19_555 0
Mn21 Ti21 O25 . 24_555 0
O25 Ti21 O25 14_555 19_555 113.3(7)
O25 Ti21 O25 14_555 24_555 113.3(7)
O25 Ti21 O25 19_555 24_555 113.3(7)
Mn22 Li22 Li23 . 2_564 0
Mn22 Li22 Li23 . 3_656 0
Mn22 Li22 Li23 . 6_456 0
Mn22 Li22 Li23 . 7_665 0
Mn22 Li22 Li23 . 10_645 0
Mn22 Li22 Li23 . 11_566 0
Mn22 Li22 Mn23 . 2_564 0
Mn22 Li22 Mn23 . 3_656 0
Mn22 Li22 Mn23 . 6_456 0
Mn22 Li22 Mn23 . 7_665 0
Mn22 Li22 Mn23 . 10_645 0
Mn22 Li22 Mn23 . 11_566 0
Mn22 Li22 Ti23 . 2_564 0
Mn22 Li22 Ti23 . 3_656 0
Mn22 Li22 Ti23 . 6_456 0
Mn22 Li22 Ti23 . 7_665 0
Mn22 Li22 Ti23 . 10_645 0
Mn22 Li22 Ti23 . 11_566 0
Mn22 Li22 O25 . 4_556 0
Mn22 Li22 O25 . 8_655 0
Mn22 Li22 O25 . 12_565 0
Mn22 Li22 O25 . 15_555 0
Mn22 Li22 O25 . 18_555 0
Mn22 Li22 O25 . 21_555 0
Li23 Li22 Li23 2_564 3_656 119.540(3)
Li23 Li22 Li23 2_564 6_456 60.931(3)
Li23 Li22 Li23 2_564 7_665 118.607(3)
Li23 Li22 Li23 2_564 10_645 60.931(3)
Li23 Li22 Li23 2_564 11_566 179.2
Li23 Li22 Mn23 2_564 2_564 0.0(5)
Li23 Li22 Mn23 2_564 3_656 119.6(2)
Li23 Li22 Mn23 2_564 6_456 60.9(2)
Li23 Li22 Mn23 2_564 7_665 118.7(2)
Li23 Li22 Mn23 2_564 10_645 60.9(2)
Li23 Li22 Mn23 2_564 11_566 179.22(16)
Li23 Li22 Ti23 2_564 2_564 0.0(5)
Li23 Li22 Ti23 2_564 3_656 119.6(2)
Li23 Li22 Ti23 2_564 6_456 60.9(2)
Li23 Li22 Ti23 2_564 7_665 118.7(2)
Li23 Li22 Ti23 2_564 10_645 60.9(2)
Li23 Li22 Ti23 2_564 11_566 179.22(16)
Li23 Li22 O25 2_564 4_556 88.48(15)
Li23 Li22 O25 2_564 8_655 43.25(16)
Li23 Li22 O25 2_564 12_565 43.88(14)
Li23 Li22 O25 2_564 15_555 137.56(16)
Li23 Li22 O25 2_564 18_555 135.32(14)
Li23 Li22 O25 2_564 21_555 91.54(15)
Li23 Li22 Li23 3_656 6_456 179.2
Li23 Li22 Li23 3_656 7_665 60.931(3)
Li23 Li22 Li23 3_656 10_645 118.607(3)
Li23 Li22 Li23 3_656 11_566 60.931(3)
Li23 Li22 Mn23 3_656 2_564 119.6(2)
Li23 Li22 Mn23 3_656 3_656 0.0(5)
Li23 Li22 Mn23 3_656 6_456 179.22(16)
Li23 Li22 Mn23 3_656 7_665 60.9(2)
Li23 Li22 Mn23 3_656 10_645 118.7(2)
Li23 Li22 Mn23 3_656 11_566 60.9(2)
Li23 Li22 Ti23 3_656 2_564 119.6(2)
Li23 Li22 Ti23 3_656 3_656 0.0(5)
Li23 Li22 Ti23 3_656 6_456 179.22(16)
Li23 Li22 Ti23 3_656 7_665 60.9(2)
Li23 Li22 Ti23 3_656 10_645 118.7(2)
Li23 Li22 Ti23 3_656 11_566 60.9(2)
Li23 Li22 O25 3_656 4_556 135.32(14)
Li23 Li22 O25 3_656 8_655 91.54(15)
Li23 Li22 O25 3_656 12_565 137.56(16)
Li23 Li22 O25 3_656 15_555 43.88(14)
Li23 Li22 O25 3_656 18_555 88.48(15)
Li23 Li22 O25 3_656 21_555 43.25(16)
Li23 Li22 Li23 6_456 7_665 119.540(3)
Li23 Li22 Li23 6_456 10_645 60.931(3)
Li23 Li22 Li23 6_456 11_566 118.607(3)
Li23 Li22 Mn23 6_456 2_564 60.9(2)
Li23 Li22 Mn23 6_456 3_656 179.22(16)
Li23 Li22 Mn23 6_456 6_456 0.0(5)
Li23 Li22 Mn23 6_456 7_665 119.6(2)
Li23 Li22 Mn23 6_456 10_645 60.9(2)
Li23 Li22 Mn23 6_456 11_566 118.7(2)
Li23 Li22 Ti23 6_456 2_564 60.9(2)
Li23 Li22 Ti23 6_456 3_656 179.22(16)
Li23 Li22 Ti23 6_456 6_456 0.0(5)
Li23 Li22 Ti23 6_456 7_665 119.6(2)
Li23 Li22 Ti23 6_456 10_645 60.9(2)
Li23 Li22 Ti23 6_456 11_566 118.7(2)
Li23 Li22 O25 6_456 4_556 43.88(14)
Li23 Li22 O25 6_456 8_655 88.48(15)
Li23 Li22 O25 6_456 12_565 43.25(16)
Li23 Li22 O25 6_456 15_555 135.32(14)
Li23 Li22 O25 6_456 18_555 91.54(15)
Li23 Li22 O25 6_456 21_555 137.56(16)
Li23 Li22 Li23 7_665 10_645 179.2
Li23 Li22 Li23 7_665 11_566 60.931(3)
Li23 Li22 Mn23 7_665 2_564 118.7(2)
Li23 Li22 Mn23 7_665 3_656 60.9(2)
Li23 Li22 Mn23 7_665 6_456 119.6(2)
Li23 Li22 Mn23 7_665 7_665 0.0(5)
Li23 Li22 Mn23 7_665 10_645 179.22(16)
Li23 Li22 Mn23 7_665 11_566 60.9(2)
Li23 Li22 Ti23 7_665 2_564 118.7(2)
Li23 Li22 Ti23 7_665 3_656 60.9(2)
Li23 Li22 Ti23 7_665 6_456 119.6(2)
Li23 Li22 Ti23 7_665 7_665 0.0(5)
Li23 Li22 Ti23 7_665 10_645 179.22(16)
Li23 Li22 Ti23 7_665 11_566 60.9(2)
Li23 Li22 O25 7_665 4_556 137.56(16)
Li23 Li22 O25 7_665 8_655 135.32(14)
Li23 Li22 O25 7_665 12_565 91.54(15)
Li23 Li22 O25 7_665 15_555 88.48(15)
Li23 Li22 O25 7_665 18_555 43.25(16)
Li23 Li22 O25 7_665 21_555 43.88(14)
Li23 Li22 Li23 10_645 11_566 119.540(3)
Li23 Li22 Mn23 10_645 2_564 60.9(2)
Li23 Li22 Mn23 10_645 3_656 118.7(2)
Li23 Li22 Mn23 10_645 6_456 60.9(2)
Li23 Li22 Mn23 10_645 7_665 179.22(16)
Li23 Li22 Mn23 10_645 10_645 0.0(5)
Li23 Li22 Mn23 10_645 11_566 119.6(2)
Li23 Li22 Ti23 10_645 2_564 60.9(2)
Li23 Li22 Ti23 10_645 3_656 118.7(2)
Li23 Li22 Ti23 10_645 6_456 60.9(2)
Li23 Li22 Ti23 10_645 7_665 179.22(16)
Li23 Li22 Ti23 10_645 10_645 0.0(5)
Li23 Li22 Ti23 10_645 11_566 119.6(2)
Li23 Li22 O25 10_645 4_556 43.25(16)
Li23 Li22 O25 10_645 8_655 43.88(14)
Li23 Li22 O25 10_645 12_565 88.48(15)
Li23 Li22 O25 10_645 15_555 91.54(15)
Li23 Li22 O25 10_645 18_555 137.56(16)
Li23 Li22 O25 10_645 21_555 135.32(14)
Li23 Li22 Mn23 11_566 2_564 179.22(16)
Li23 Li22 Mn23 11_566 3_656 60.9(2)
Li23 Li22 Mn23 11_566 6_456 118.7(2)
Li23 Li22 Mn23 11_566 7_665 60.9(2)
Li23 Li22 Mn23 11_566 10_645 119.6(2)
Li23 Li22 Mn23 11_566 11_566 0.0(5)
Li23 Li22 Ti23 11_566 2_564 179.22(16)
Li23 Li22 Ti23 11_566 3_656 60.9(2)
Li23 Li22 Ti23 11_566 6_456 118.7(2)
Li23 Li22 Ti23 11_566 7_665 60.9(2)
Li23 Li22 Ti23 11_566 10_645 119.6(2)
Li23 Li22 Ti23 11_566 11_566 0.0(5)
Li23 Li22 O25 11_566 4_556 91.54(15)
Li23 Li22 O25 11_566 8_655 137.56(16)
Li23 Li22 O25 11_566 12_565 135.32(14)
Li23 Li22 O25 11_566 15_555 43.25(16)
Li23 Li22 O25 11_566 18_555 43.88(14)
Li23 Li22 O25 11_566 21_555 88.48(15)
Mn23 Li22 Mn23 2_564 3_656 119.6(3)
Mn23 Li22 Mn23 2_564 6_456 60.9(3)
Mn23 Li22 Mn23 2_564 7_665 118.7(3)
Mn23 Li22 Mn23 2_564 10_645 60.9(3)
Mn23 Li22 Mn23 2_564 11_566 179.3(2)
Mn23 Li22 Ti23 2_564 2_564 0.0(5)
Mn23 Li22 Ti23 2_564 3_656 119.6(3)
Mn23 Li22 Ti23 2_564 6_456 60.9(3)
Mn23 Li22 Ti23 2_564 7_665 118.7(3)
Mn23 Li22 Ti23 2_564 10_645 60.9(3)
Mn23 Li22 Ti23 2_564 11_566 179.3(2)
Mn23 Li22 O25 2_564 4_556 88.4(3)
Mn23 Li22 O25 2_564 8_655 43.2(2)
Mn23 Li22 O25 2_564 12_565 43.9(2)
Mn23 Li22 O25 2_564 15_555 137.5(2)
Mn23 Li22 O25 2_564 18_555 135.3(2)
Mn23 Li22 O25 2_564 21_555 91.6(3)
Mn23 Li22 Mn23 3_656 6_456 179.3(2)
Mn23 Li22 Mn23 3_656 7_665 60.9(3)
Mn23 Li22 Mn23 3_656 10_645 118.7(3)
Mn23 Li22 Mn23 3_656 11_566 60.9(3)
Mn23 Li22 Ti23 3_656 2_564 119.6(3)
Mn23 Li22 Ti23 3_656 3_656 0.0(5)
Mn23 Li22 Ti23 3_656 6_456 179.3(2)
Mn23 Li22 Ti23 3_656 7_665 60.9(3)
Mn23 Li22 Ti23 3_656 10_645 118.7(3)
Mn23 Li22 Ti23 3_656 11_566 60.9(3)
Mn23 Li22 O25 3_656 4_556 135.3(2)
Mn23 Li22 O25 3_656 8_655 91.6(3)
Mn23 Li22 O25 3_656 12_565 137.5(2)
Mn23 Li22 O25 3_656 15_555 43.9(2)
Mn23 Li22 O25 3_656 18_555 88.4(3)
Mn23 Li22 O25 3_656 21_555 43.2(2)
Mn23 Li22 Mn23 6_456 7_665 119.6(3)
Mn23 Li22 Mn23 6_456 10_645 60.9(3)
Mn23 Li22 Mn23 6_456 11_566 118.7(3)
Mn23 Li22 Ti23 6_456 2_564 60.9(3)
Mn23 Li22 Ti23 6_456 3_656 179.3(2)
Mn23 Li22 Ti23 6_456 6_456 0.0(5)
Mn23 Li22 Ti23 6_456 7_665 119.6(3)
Mn23 Li22 Ti23 6_456 10_645 60.9(3)
Mn23 Li22 Ti23 6_456 11_566 118.7(3)
Mn23 Li22 O25 6_456 4_556 43.9(2)
Mn23 Li22 O25 6_456 8_655 88.4(3)
Mn23 Li22 O25 6_456 12_565 43.2(2)
Mn23 Li22 O25 6_456 15_555 135.3(2)
Mn23 Li22 O25 6_456 18_555 91.6(3)
Mn23 Li22 O25 6_456 21_555 137.5(2)
Mn23 Li22 Mn23 7_665 10_645 179.3(2)
Mn23 Li22 Mn23 7_665 11_566 60.9(3)
Mn23 Li22 Ti23 7_665 2_564 118.7(3)
Mn23 Li22 Ti23 7_665 3_656 60.9(3)
Mn23 Li22 Ti23 7_665 6_456 119.6(3)
Mn23 Li22 Ti23 7_665 7_665 0.0(5)
Mn23 Li22 Ti23 7_665 10_645 179.3(2)
Mn23 Li22 Ti23 7_665 11_566 60.9(3)
Mn23 Li22 O25 7_665 4_556 137.5(2)
Mn23 Li22 O25 7_665 8_655 135.3(2)
Mn23 Li22 O25 7_665 12_565 91.6(3)
Mn23 Li22 O25 7_665 15_555 88.4(3)
Mn23 Li22 O25 7_665 18_555 43.2(2)
Mn23 Li22 O25 7_665 21_555 43.9(2)
Mn23 Li22 Mn23 10_645 11_566 119.6(3)
Mn23 Li22 Ti23 10_645 2_564 60.9(3)
Mn23 Li22 Ti23 10_645 3_656 118.7(3)
Mn23 Li22 Ti23 10_645 6_456 60.9(3)
Mn23 Li22 Ti23 10_645 7_665 179.3(2)
Mn23 Li22 Ti23 10_645 10_645 0.0(5)
Mn23 Li22 Ti23 10_645 11_566 119.6(3)
Mn23 Li22 O25 10_645 4_556 43.2(2)
Mn23 Li22 O25 10_645 8_655 43.9(2)
Mn23 Li22 O25 10_645 12_565 88.4(3)
Mn23 Li22 O25 10_645 15_555 91.6(3)
Mn23 Li22 O25 10_645 18_555 137.5(2)
Mn23 Li22 O25 10_645 21_555 135.3(2)
Mn23 Li22 Ti23 11_566 2_564 179.3(2)
Mn23 Li22 Ti23 11_566 3_656 60.9(3)
Mn23 Li22 Ti23 11_566 6_456 118.7(3)
Mn23 Li22 Ti23 11_566 7_665 60.9(3)
Mn23 Li22 Ti23 11_566 10_645 119.6(3)
Mn23 Li22 Ti23 11_566 11_566 0.0(5)
Mn23 Li22 O25 11_566 4_556 91.6(3)
Mn23 Li22 O25 11_566 8_655 137.5(2)
Mn23 Li22 O25 11_566 12_565 135.3(2)
Mn23 Li22 O25 11_566 15_555 43.2(2)
Mn23 Li22 O25 11_566 18_555 43.9(2)
Mn23 Li22 O25 11_566 21_555 88.4(3)
Ti23 Li22 Ti23 2_564 3_656 119.6(3)
Ti23 Li22 Ti23 2_564 6_456 60.9(3)
Ti23 Li22 Ti23 2_564 7_665 118.7(3)
Ti23 Li22 Ti23 2_564 10_645 60.9(3)
Ti23 Li22 Ti23 2_564 11_566 179.3(2)
Ti23 Li22 O25 2_564 4_556 88.4(3)
Ti23 Li22 O25 2_564 8_655 43.2(2)
Ti23 Li22 O25 2_564 12_565 43.9(2)
Ti23 Li22 O25 2_564 15_555 137.5(2)
Ti23 Li22 O25 2_564 18_555 135.3(2)
Ti23 Li22 O25 2_564 21_555 91.6(3)
Ti23 Li22 Ti23 3_656 6_456 179.3(2)
Ti23 Li22 Ti23 3_656 7_665 60.9(3)
Ti23 Li22 Ti23 3_656 10_645 118.7(3)
Ti23 Li22 Ti23 3_656 11_566 60.9(3)
Ti23 Li22 O25 3_656 4_556 135.3(2)
Ti23 Li22 O25 3_656 8_655 91.6(3)
Ti23 Li22 O25 3_656 12_565 137.5(2)
Ti23 Li22 O25 3_656 15_555 43.9(2)
Ti23 Li22 O25 3_656 18_555 88.4(3)
Ti23 Li22 O25 3_656 21_555 43.2(2)
Ti23 Li22 Ti23 6_456 7_665 119.6(3)
Ti23 Li22 Ti23 6_456 10_645 60.9(3)
Ti23 Li22 Ti23 6_456 11_566 118.7(3)
Ti23 Li22 O25 6_456 4_556 43.9(2)
Ti23 Li22 O25 6_456 8_655 88.4(3)
Ti23 Li22 O25 6_456 12_565 43.2(2)
Ti23 Li22 O25 6_456 15_555 135.3(2)
Ti23 Li22 O25 6_456 18_555 91.6(3)
Ti23 Li22 O25 6_456 21_555 137.5(2)
Ti23 Li22 Ti23 7_665 10_645 179.3(2)
Ti23 Li22 Ti23 7_665 11_566 60.9(3)
Ti23 Li22 O25 7_665 4_556 137.5(2)
Ti23 Li22 O25 7_665 8_655 135.3(2)
Ti23 Li22 O25 7_665 12_565 91.6(3)
Ti23 Li22 O25 7_665 15_555 88.4(3)
Ti23 Li22 O25 7_665 18_555 43.2(2)
Ti23 Li22 O25 7_665 21_555 43.9(2)
Ti23 Li22 Ti23 10_645 11_566 119.6(3)
Ti23 Li22 O25 10_645 4_556 43.2(2)
Ti23 Li22 O25 10_645 8_655 43.9(2)
Ti23 Li22 O25 10_645 12_565 88.4(3)
Ti23 Li22 O25 10_645 15_555 91.6(3)
Ti23 Li22 O25 10_645 18_555 137.5(2)
Ti23 Li22 O25 10_645 21_555 135.3(2)
Ti23 Li22 O25 11_566 4_556 91.6(3)
Ti23 Li22 O25 11_566 8_655 137.5(2)
Ti23 Li22 O25 11_566 12_565 135.3(2)
Ti23 Li22 O25 11_566 15_555 43.2(2)
Ti23 Li22 O25 11_566 18_555 43.9(2)
Ti23 Li22 O25 11_566 21_555 88.4(3)
O25 Li22 O25 4_556 8_655 87.0(2)
O25 Li22 O25 4_556 12_565 87.0(2)
O25 Li22 O25 4_556 15_555 91.7(2)
O25 Li22 O25 4_556 18_555 94.4(2)
O25 Li22 O25 4_556 21_555 178.0(2)
O25 Li22 O25 8_655 12_565 87.0(2)
O25 Li22 O25 8_655 15_555 94.4(2)
O25 Li22 O25 8_655 18_555 178.0(2)
O25 Li22 O25 8_655 21_555 91.7(2)
O25 Li22 O25 12_565 15_555 178.0(2)
O25 Li22 O25 12_565 18_555 91.7(2)
O25 Li22 O25 12_565 21_555 94.4(2)
O25 Li22 O25 15_555 18_555 87.0(2)
O25 Li22 O25 15_555 21_555 87.0(2)
O25 Li22 O25 18_555 21_555 87.0(2)
Li22 Mn22 Li23 . 2_564 0
Li22 Mn22 Li23 . 3_656 0
Li22 Mn22 Li23 . 6_456 0
Li22 Mn22 Li23 . 7_665 0
Li22 Mn22 Li23 . 10_645 0
Li22 Mn22 Li23 . 11_566 0
Li22 Mn22 Ti23 . 2_564 0
Li22 Mn22 Ti23 . 3_656 0
Li22 Mn22 Ti23 . 6_456 0
Li22 Mn22 Ti23 . 7_665 0
Li22 Mn22 Ti23 . 10_645 0
Li22 Mn22 Ti23 . 11_566 0
Li22 Mn22 O25 . 4_556 0
Li22 Mn22 O25 . 8_655 0
Li22 Mn22 O25 . 12_565 0
Li22 Mn22 O25 . 15_555 0
Li22 Mn22 O25 . 18_555 0
Li22 Mn22 O25 . 21_555 0
Li23 Mn22 Li23 2_564 3_656 119.540(3)
Li23 Mn22 Li23 2_564 6_456 60.931(3)
Li23 Mn22 Li23 2_564 7_665 118.607(3)
Li23 Mn22 Li23 2_564 10_645 60.931(3)
Li23 Mn22 Li23 2_564 11_566 179.2
Li23 Mn22 Ti23 2_564 2_564 0.0(5)
Li23 Mn22 Ti23 2_564 3_656 119.6(2)
Li23 Mn22 Ti23 2_564 6_456 60.9(2)
Li23 Mn22 Ti23 2_564 7_665 118.7(2)
Li23 Mn22 Ti23 2_564 10_645 60.9(2)
Li23 Mn22 Ti23 2_564 11_566 179.22(16)
Li23 Mn22 O25 2_564 4_556 88.48(15)
Li23 Mn22 O25 2_564 8_655 43.25(16)
Li23 Mn22 O25 2_564 12_565 43.88(14)
Li23 Mn22 O25 2_564 15_555 137.56(16)
Li23 Mn22 O25 2_564 18_555 135.32(14)
Li23 Mn22 O25 2_564 21_555 91.54(15)
Li23 Mn22 Li23 3_656 6_456 179.2
Li23 Mn22 Li23 3_656 7_665 60.931(3)
Li23 Mn22 Li23 3_656 10_645 118.607(3)
Li23 Mn22 Li23 3_656 11_566 60.931(3)
Li23 Mn22 Ti23 3_656 2_564 119.6(2)
Li23 Mn22 Ti23 3_656 3_656 0.0(5)
Li23 Mn22 Ti23 3_656 6_456 179.22(16)
Li23 Mn22 Ti23 3_656 7_665 60.9(2)
Li23 Mn22 Ti23 3_656 10_645 118.7(2)
Li23 Mn22 Ti23 3_656 11_566 60.9(2)
Li23 Mn22 O25 3_656 4_556 135.32(14)
Li23 Mn22 O25 3_656 8_655 91.54(15)
Li23 Mn22 O25 3_656 12_565 137.56(16)
Li23 Mn22 O25 3_656 15_555 43.88(14)
Li23 Mn22 O25 3_656 18_555 88.48(15)
Li23 Mn22 O25 3_656 21_555 43.25(16)
Li23 Mn22 Li23 6_456 7_665 119.540(3)
Li23 Mn22 Li23 6_456 10_645 60.931(3)
Li23 Mn22 Li23 6_456 11_566 118.607(3)
Li23 Mn22 Ti23 6_456 2_564 60.9(2)
Li23 Mn22 Ti23 6_456 3_656 179.22(16)
Li23 Mn22 Ti23 6_456 6_456 0.0(5)
Li23 Mn22 Ti23 6_456 7_665 119.6(2)
Li23 Mn22 Ti23 6_456 10_645 60.9(2)
Li23 Mn22 Ti23 6_456 11_566 118.7(2)
Li23 Mn22 O25 6_456 4_556 43.88(14)
Li23 Mn22 O25 6_456 8_655 88.48(15)
Li23 Mn22 O25 6_456 12_565 43.25(16)
Li23 Mn22 O25 6_456 15_555 135.32(14)
Li23 Mn22 O25 6_456 18_555 91.54(15)
Li23 Mn22 O25 6_456 21_555 137.56(16)
Li23 Mn22 Li23 7_665 10_645 179.2
Li23 Mn22 Li23 7_665 11_566 60.931(3)
Li23 Mn22 Ti23 7_665 2_564 118.7(2)
Li23 Mn22 Ti23 7_665 3_656 60.9(2)
Li23 Mn22 Ti23 7_665 6_456 119.6(2)
Li23 Mn22 Ti23 7_665 7_665 0.0(5)
Li23 Mn22 Ti23 7_665 10_645 179.22(16)
Li23 Mn22 Ti23 7_665 11_566 60.9(2)
Li23 Mn22 O25 7_665 4_556 137.56(16)
Li23 Mn22 O25 7_665 8_655 135.32(14)
Li23 Mn22 O25 7_665 12_565 91.54(15)
Li23 Mn22 O25 7_665 15_555 88.48(15)
Li23 Mn22 O25 7_665 18_555 43.25(16)
Li23 Mn22 O25 7_665 21_555 43.88(14)
Li23 Mn22 Li23 10_645 11_566 119.540(3)
Li23 Mn22 Ti23 10_645 2_564 60.9(2)
Li23 Mn22 Ti23 10_645 3_656 118.7(2)
Li23 Mn22 Ti23 10_645 6_456 60.9(2)
Li23 Mn22 Ti23 10_645 7_665 179.22(16)
Li23 Mn22 Ti23 10_645 10_645 0.0(5)
Li23 Mn22 Ti23 10_645 11_566 119.6(2)
Li23 Mn22 O25 10_645 4_556 43.25(16)
Li23 Mn22 O25 10_645 8_655 43.88(14)
Li23 Mn22 O25 10_645 12_565 88.48(15)
Li23 Mn22 O25 10_645 15_555 91.54(15)
Li23 Mn22 O25 10_645 18_555 137.56(16)
Li23 Mn22 O25 10_645 21_555 135.32(14)
Li23 Mn22 Ti23 11_566 2_564 179.22(16)
Li23 Mn22 Ti23 11_566 3_656 60.9(2)
Li23 Mn22 Ti23 11_566 6_456 118.7(2)
Li23 Mn22 Ti23 11_566 7_665 60.9(2)
Li23 Mn22 Ti23 11_566 10_645 119.6(2)
Li23 Mn22 Ti23 11_566 11_566 0.0(5)
Li23 Mn22 O25 11_566 4_556 91.54(15)
Li23 Mn22 O25 11_566 8_655 137.56(16)
Li23 Mn22 O25 11_566 12_565 135.32(14)
Li23 Mn22 O25 11_566 15_555 43.25(16)
Li23 Mn22 O25 11_566 18_555 43.88(14)
Li23 Mn22 O25 11_566 21_555 88.48(15)
Ti23 Mn22 Ti23 2_564 3_656 119.6(3)
Ti23 Mn22 Ti23 2_564 6_456 60.9(3)
Ti23 Mn22 Ti23 2_564 7_665 118.7(3)
Ti23 Mn22 Ti23 2_564 10_645 60.9(3)
Ti23 Mn22 Ti23 2_564 11_566 179.3(2)
Ti23 Mn22 O25 2_564 4_556 88.4(3)
Ti23 Mn22 O25 2_564 8_655 43.2(2)
Ti23 Mn22 O25 2_564 12_565 43.9(2)
Ti23 Mn22 O25 2_564 15_555 137.5(2)
Ti23 Mn22 O25 2_564 18_555 135.3(2)
Ti23 Mn22 O25 2_564 21_555 91.6(3)
Ti23 Mn22 Ti23 3_656 6_456 179.3(2)
Ti23 Mn22 Ti23 3_656 7_665 60.9(3)
Ti23 Mn22 Ti23 3_656 10_645 118.7(3)
Ti23 Mn22 Ti23 3_656 11_566 60.9(3)
Ti23 Mn22 O25 3_656 4_556 135.3(2)
Ti23 Mn22 O25 3_656 8_655 91.6(3)
Ti23 Mn22 O25 3_656 12_565 137.5(2)
Ti23 Mn22 O25 3_656 15_555 43.9(2)
Ti23 Mn22 O25 3_656 18_555 88.4(3)
Ti23 Mn22 O25 3_656 21_555 43.2(2)
Ti23 Mn22 Ti23 6_456 7_665 119.6(3)
Ti23 Mn22 Ti23 6_456 10_645 60.9(3)
Ti23 Mn22 Ti23 6_456 11_566 118.7(3)
Ti23 Mn22 O25 6_456 4_556 43.9(2)
Ti23 Mn22 O25 6_456 8_655 88.4(3)
Ti23 Mn22 O25 6_456 12_565 43.2(2)
Ti23 Mn22 O25 6_456 15_555 135.3(2)
Ti23 Mn22 O25 6_456 18_555 91.6(3)
Ti23 Mn22 O25 6_456 21_555 137.5(2)
Ti23 Mn22 Ti23 7_665 10_645 179.3(2)
Ti23 Mn22 Ti23 7_665 11_566 60.9(3)
Ti23 Mn22 O25 7_665 4_556 137.5(2)
Ti23 Mn22 O25 7_665 8_655 135.3(2)
Ti23 Mn22 O25 7_665 12_565 91.6(3)
Ti23 Mn22 O25 7_665 15_555 88.4(3)
Ti23 Mn22 O25 7_665 18_555 43.2(2)
Ti23 Mn22 O25 7_665 21_555 43.9(2)
Ti23 Mn22 Ti23 10_645 11_566 119.6(3)
Ti23 Mn22 O25 10_645 4_556 43.2(2)
Ti23 Mn22 O25 10_645 8_655 43.9(2)
Ti23 Mn22 O25 10_645 12_565 88.4(3)
Ti23 Mn22 O25 10_645 15_555 91.6(3)
Ti23 Mn22 O25 10_645 18_555 137.5(2)
Ti23 Mn22 O25 10_645 21_555 135.3(2)
Ti23 Mn22 O25 11_566 4_556 91.6(3)
Ti23 Mn22 O25 11_566 8_655 137.5(2)
Ti23 Mn22 O25 11_566 12_565 135.3(2)
Ti23 Mn22 O25 11_566 15_555 43.2(2)
Ti23 Mn22 O25 11_566 18_555 43.9(2)
Ti23 Mn22 O25 11_566 21_555 88.4(3)
O25 Mn22 O25 4_556 8_655 87.0(2)
O25 Mn22 O25 4_556 12_565 87.0(2)
O25 Mn22 O25 4_556 15_555 91.7(2)
O25 Mn22 O25 4_556 18_555 94.4(2)
O25 Mn22 O25 4_556 21_555 178.0(2)
O25 Mn22 O25 8_655 12_565 87.0(2)
O25 Mn22 O25 8_655 15_555 94.4(2)
O25 Mn22 O25 8_655 18_555 178.0(2)
O25 Mn22 O25 8_655 21_555 91.7(2)
O25 Mn22 O25 12_565 15_555 178.0(2)
O25 Mn22 O25 12_565 18_555 91.7(2)
O25 Mn22 O25 12_565 21_555 94.4(2)
O25 Mn22 O25 15_555 18_555 87.0(2)
O25 Mn22 O25 15_555 21_555 87.0(2)
O25 Mn22 O25 18_555 21_555 87.0(2)
Li22 Li23 Li22 2_565 3_646 121.393(3)
Li22 Li23 Mn22 2_565 2_565 0.0(5)
Li22 Li23 Mn22 2_565 3_646 121.393(3)
Li22 Li23 Li23 2_565 6_456 178.87083(10)
Li22 Li23 Li23 2_565 8_656 59.535(3)
Li22 Li23 Li23 2_565 11_466 59.535(3)
Li22 Li23 Li23 2_565 12_565 120.917(3)
Li22 Li23 Mn23 2_565 . 120(120)
Li22 Li23 Mn23 2_565 6_456 178.869(13)
Li22 Li23 Mn23 2_565 8_656 59.6(2)
Li22 Li23 Mn23 2_565 11_466 59.57(12)
Li22 Li23 Mn23 2_565 12_565 120.9(2)
Li22 Li23 Ti23 2_565 . 120(120)
Li22 Li23 Ti23 2_565 6_456 178.869(13)
Li22 Li23 Ti23 2_565 8_656 59.6(2)
Li22 Li23 Ti23 2_565 11_466 59.57(12)
Li22 Li23 Ti23 2_565 12_565 120.9(2)
Li22 Li23 O24 2_565 2_565 85.75(15)
Li22 Li23 O24 2_565 15_455 137.60(15)
Li22 Li23 O25 2_565 6_456 39.48(11)
Li22 Li23 O25 2_565 23_555 136.79(13)
Li22 Li23 Mn22 3_646 2_565 121.393(3)
Li22 Li23 Mn22 3_646 3_646 0.0(5)
Li22 Li23 Li23 3_646 6_456 59.535(3)
Li22 Li23 Li23 3_646 8_656 120.917(3)
Li22 Li23 Li23 3_646 11_466 178.87083(10)
Li22 Li23 Li23 3_646 12_565 59.535(3)
Li22 Li23 Mn23 3_646 . 120(120)
Li22 Li23 Mn23 3_646 6_456 59.57(12)
Li22 Li23 Mn23 3_646 8_656 120.9(2)
Li22 Li23 Mn23 3_646 11_466 178.869(13)
Li22 Li23 Mn23 3_646 12_565 59.6(2)
Li22 Li23 Ti23 3_646 . 120(120)
Li22 Li23 Ti23 3_646 6_456 59.57(12)
Li22 Li23 Ti23 3_646 8_656 120.9(2)
Li22 Li23 Ti23 3_646 11_466 178.869(13)
Li22 Li23 Ti23 3_646 12_565 59.6(2)
Li22 Li23 O24 3_646 2_565 137.60(15)
Li22 Li23 O24 3_646 15_455 85.75(15)
Li22 Li23 O25 3_646 6_456 136.79(13)
Li22 Li23 O25 3_646 23_555 39.48(11)
Mn22 Li23 Mn22 2_565 3_646 121.393(3)
Mn22 Li23 Li23 2_565 6_456 178.87083(10)
Mn22 Li23 Li23 2_565 8_656 59.535(3)
Mn22 Li23 Li23 2_565 11_466 59.535(3)
Mn22 Li23 Li23 2_565 12_565 120.917(3)
Mn22 Li23 Mn23 2_565 . 120(120)
Mn22 Li23 Mn23 2_565 6_456 178.869(13)
Mn22 Li23 Mn23 2_565 8_656 59.6(2)
Mn22 Li23 Mn23 2_565 11_466 59.57(12)
Mn22 Li23 Mn23 2_565 12_565 120.9(2)
Mn22 Li23 Ti23 2_565 . 120(120)
Mn22 Li23 Ti23 2_565 6_456 178.869(13)
Mn22 Li23 Ti23 2_565 8_656 59.6(2)
Mn22 Li23 Ti23 2_565 11_466 59.57(12)
Mn22 Li23 Ti23 2_565 12_565 120.9(2)
Mn22 Li23 O24 2_565 2_565 85.75(15)
Mn22 Li23 O24 2_565 15_455 137.60(15)
Mn22 Li23 O25 2_565 6_456 39.48(11)
Mn22 Li23 O25 2_565 23_555 136.79(13)
Mn22 Li23 Li23 3_646 6_456 59.535(3)
Mn22 Li23 Li23 3_646 8_656 120.917(3)
Mn22 Li23 Li23 3_646 11_466 178.87083(10)
Mn22 Li23 Li23 3_646 12_565 59.535(3)
Mn22 Li23 Mn23 3_646 . 120(120)
Mn22 Li23 Mn23 3_646 6_456 59.57(12)
Mn22 Li23 Mn23 3_646 8_656 120.9(2)
Mn22 Li23 Mn23 3_646 11_466 178.869(13)
Mn22 Li23 Mn23 3_646 12_565 59.6(2)
Mn22 Li23 Ti23 3_646 . 120(120)
Mn22 Li23 Ti23 3_646 6_456 59.57(12)
Mn22 Li23 Ti23 3_646 8_656 120.9(2)
Mn22 Li23 Ti23 3_646 11_466 178.869(13)
Mn22 Li23 Ti23 3_646 12_565 59.6(2)
Mn22 Li23 O24 3_646 2_565 137.60(15)
Mn22 Li23 O24 3_646 15_455 85.75(15)
Mn22 Li23 O25 3_646 6_456 136.79(13)
Mn22 Li23 O25 3_646 23_555 39.48(11)
Li23 Li23 Li23 6_456 8_656 119.540(3)
Li23 Li23 Li23 6_456 11_466 119.546(3)
Li23 Li23 Li23 6_456 12_565 60.000(3)
Li23 Li23 Mn23 6_456 . 60(120)
Li23 Li23 Mn23 6_456 6_456 0.0(5)
Li23 Li23 Mn23 6_456 8_656 119.5(2)
Li23 Li23 Mn23 6_456 11_466 119.51(13)
Li23 Li23 Mn23 6_456 12_565 60.0(2)
Li23 Li23 Ti23 6_456 . 60(120)
Li23 Li23 Ti23 6_456 6_456 0.0(5)
Li23 Li23 Ti23 6_456 8_656 119.5(2)
Li23 Li23 Ti23 6_456 11_466 119.51(13)
Li23 Li23 Ti23 6_456 12_565 60.0(2)
Li23 Li23 O24 6_456 2_565 93.12(15)
Li23 Li23 O24 6_456 15_455 42.46(15)
Li23 Li23 O25 6_456 6_456 140.47(11)
Li23 Li23 O25 6_456 23_555 43.36(13)
Li23 Li23 Li23 8_656 11_466 60.000(3)
Li23 Li23 Li23 8_656 12_565 179.21
Li23 Li23 Mn23 8_656 . 100(200)
Li23 Li23 Mn23 8_656 6_456 119.57(12)
Li23 Li23 Mn23 8_656 8_656 0.0(5)
Li23 Li23 Mn23 8_656 11_466 59.97(13)
Li23 Li23 Mn23 8_656 12_565 179.18(16)
Li23 Li23 Ti23 8_656 . 100(200)
Li23 Li23 Ti23 8_656 6_456 119.57(12)
Li23 Li23 Ti23 8_656 8_656 0.0(5)
Li23 Li23 Ti23 8_656 11_466 59.97(13)
Li23 Li23 Ti23 8_656 12_565 179.18(16)
Li23 Li23 O24 8_656 2_565 42.46(15)
Li23 Li23 O24 8_656 15_455 136.75(15)
Li23 Li23 O25 8_656 6_456 84.73(12)
Li23 Li23 O25 8_656 23_555 95.30(12)
Li23 Li23 Li23 11_466 12_565 119.540(3)
Li23 Li23 Mn23 11_466 . 60(120)
Li23 Li23 Mn23 11_466 6_456 119.51(13)
Li23 Li23 Mn23 11_466 8_656 60.0(2)
Li23 Li23 Mn23 11_466 11_466 0.0(5)
Li23 Li23 Mn23 11_466 12_565 119.5(2)
Li23 Li23 Ti23 11_466 . 60(120)
Li23 Li23 Ti23 11_466 6_456 119.51(13)
Li23 Li23 Ti23 11_466 8_656 60.0(2)
Li23 Li23 Ti23 11_466 11_466 0.0(5)
Li23 Li23 Ti23 11_466 12_565 119.5(2)
Li23 Li23 O24 11_466 2_565 42.46(15)
Li23 Li23 O24 11_466 15_455 93.12(15)
Li23 Li23 O25 11_466 6_456 43.36(13)
Li23 Li23 O25 11_466 23_555 140.47(11)
Li23 Li23 Mn23 12_565 . 100(200)
Li23 Li23 Mn23 12_565 6_456 59.97(13)
Li23 Li23 Mn23 12_565 8_656 179.18(16)
Li23 Li23 Mn23 12_565 11_466 119.57(12)
Li23 Li23 Mn23 12_565 12_565 0.0(5)
Li23 Li23 Ti23 12_565 . 100(200)
Li23 Li23 Ti23 12_565 6_456 59.97(13)
Li23 Li23 Ti23 12_565 8_656 179.18(16)
Li23 Li23 Ti23 12_565 11_466 119.57(12)
Li23 Li23 Ti23 12_565 12_565 0.0(5)
Li23 Li23 O24 12_565 2_565 136.75(15)
Li23 Li23 O24 12_565 15_455 42.46(15)
Li23 Li23 O25 12_565 6_456 95.30(12)
Li23 Li23 O25 12_565 23_555 84.73(12)
Mn23 Li23 Mn23 . 6_456 60(120)
Mn23 Li23 Mn23 . 8_656 100(200)
Mn23 Li23 Mn23 . 11_466 60(120)
Mn23 Li23 Mn23 . 12_565 100(200)
Mn23 Li23 Ti23 . . 0
Mn23 Li23 Ti23 . 6_456 60(120)
Mn23 Li23 Ti23 . 8_656 100(200)
Mn23 Li23 Ti23 . 11_466 60(120)
Mn23 Li23 Ti23 . 12_565 100(200)
Mn23 Li23 O24 . 2_565 0(200)
Mn23 Li23 O24 . 15_455 0(200)
Mn23 Li23 O25 . 6_456 93(18)
Mn23 Li23 O25 . 23_555 93(18)
Mn23 Li23 Mn23 6_456 8_656 119.5(2)
Mn23 Li23 Mn23 6_456 11_466 119.48(18)
Mn23 Li23 Mn23 6_456 12_565 60.0(2)
Mn23 Li23 Ti23 6_456 . 60(120)
Mn23 Li23 Ti23 6_456 6_456 0.0(5)
Mn23 Li23 Ti23 6_456 8_656 119.5(2)
Mn23 Li23 Ti23 6_456 11_466 119.48(18)
Mn23 Li23 Ti23 6_456 12_565 60.0(2)
Mn23 Li23 O24 6_456 2_565 93.12(15)
Mn23 Li23 O24 6_456 15_455 42.4(3)
Mn23 Li23 O25 6_456 6_456 140.4(2)
Mn23 Li23 O25 6_456 23_555 43.4(3)
Mn23 Li23 Mn23 8_656 11_466 60.0(2)
Mn23 Li23 Mn23 8_656 12_565 179.1(2)
Mn23 Li23 Ti23 8_656 . 100(200)
Mn23 Li23 Ti23 8_656 6_456 119.5(2)
Mn23 Li23 Ti23 8_656 8_656 0.0(5)
Mn23 Li23 Ti23 8_656 11_466 60.0(2)
Mn23 Li23 Ti23 8_656 12_565 179.1(2)
Mn23 Li23 O24 8_656 2_565 42.4(2)
Mn23 Li23 O24 8_656 15_455 136.7(2)
Mn23 Li23 O25 8_656 6_456 84.8(2)
Mn23 Li23 O25 8_656 23_555 95.3(2)
Mn23 Li23 Mn23 11_466 12_565 119.5(2)
Mn23 Li23 Ti23 11_466 . 60(120)
Mn23 Li23 Ti23 11_466 6_456 119.48(18)
Mn23 Li23 Ti23 11_466 8_656 60.0(2)
Mn23 Li23 Ti23 11_466 11_466 0.0(5)
Mn23 Li23 Ti23 11_466 12_565 119.5(2)
Mn23 Li23 O24 11_466 2_565 42.4(3)
Mn23 Li23 O24 11_466 15_455 93.12(15)
Mn23 Li23 O25 11_466 6_456 43.4(3)
Mn23 Li23 O25 11_466 23_555 140.4(2)
Mn23 Li23 Ti23 12_565 . 100(200)
Mn23 Li23 Ti23 12_565 6_456 60.0(2)
Mn23 Li23 Ti23 12_565 8_656 179.1(2)
Mn23 Li23 Ti23 12_565 11_466 119.5(2)
Mn23 Li23 Ti23 12_565 12_565 0.0(5)
Mn23 Li23 O24 12_565 2_565 136.7(2)
Mn23 Li23 O24 12_565 15_455 42.4(2)
Mn23 Li23 O25 12_565 6_456 95.3(2)
Mn23 Li23 O25 12_565 23_555 84.8(2)
Ti23 Li23 Ti23 . 6_456 60(120)
Ti23 Li23 Ti23 . 8_656 100(200)
Ti23 Li23 Ti23 . 11_466 60(120)
Ti23 Li23 Ti23 . 12_565 100(200)
Ti23 Li23 O24 . 2_565 0(200)
Ti23 Li23 O24 . 15_455 0(200)
Ti23 Li23 O25 . 6_456 93(18)
Ti23 Li23 O25 . 23_555 93(18)
Ti23 Li23 Ti23 6_456 8_656 119.5(2)
Ti23 Li23 Ti23 6_456 11_466 119.48(18)
Ti23 Li23 Ti23 6_456 12_565 60.0(2)
Ti23 Li23 O24 6_456 2_565 93.12(15)
Ti23 Li23 O24 6_456 15_455 42.4(3)
Ti23 Li23 O25 6_456 6_456 140.4(2)
Ti23 Li23 O25 6_456 23_555 43.4(3)
Ti23 Li23 Ti23 8_656 11_466 60.0(2)
Ti23 Li23 Ti23 8_656 12_565 179.1(2)
Ti23 Li23 O24 8_656 2_565 42.4(2)
Ti23 Li23 O24 8_656 15_455 136.7(2)
Ti23 Li23 O25 8_656 6_456 84.8(2)
Ti23 Li23 O25 8_656 23_555 95.3(2)
Ti23 Li23 Ti23 11_466 12_565 119.5(2)
Ti23 Li23 O24 11_466 2_565 42.4(3)
Ti23 Li23 O24 11_466 15_455 93.12(15)
Ti23 Li23 O25 11_466 6_456 43.4(3)
Ti23 Li23 O25 11_466 23_555 140.4(2)
Ti23 Li23 O24 12_565 2_565 136.7(2)
Ti23 Li23 O24 12_565 15_455 42.4(2)
Ti23 Li23 O25 12_565 6_456 95.3(2)
Ti23 Li23 O25 12_565 23_555 84.8(2)
O24 Li23 O24 2_565 15_455 94.5(2)
O24 Li23 O25 2_565 6_456 85.2(2)
O24 Li23 O25 2_565 23_555 98.19(18)
O24 Li23 O25 15_455 6_456 98.19(18)
O24 Li23 O25 15_455 23_555 85.2(2)
O25 Li23 O25 6_456 23_555 174.97(17)
Li22 Mn23 Li22 2_565 3_646 121.3(4)
Li22 Mn23 Li23 2_565 . 60(120)
Li22 Mn23 Li23 2_565 6_456 179.0(4)
Li22 Mn23 Li23 2_565 8_656 59.5(2)
Li22 Mn23 Li23 2_565 11_466 59.54(12)
Li22 Mn23 Li23 2_565 12_565 120.9(3)
Li22 Mn23 Ti23 2_565 . 0
Li22 Mn23 O24 2_565 2_565 85.7(3)
Li22 Mn23 O24 2_565 15_455 137.6(2)
Li22 Mn23 O25 2_565 6_456 39.45(19)
Li22 Mn23 O25 2_565 9_556 39.53(16)
Li22 Mn23 O25 2_565 14_556 96.6(4)
Li22 Mn23 O25 2_565 23_555 136.7(5)
Li22 Mn23 Li23 3_646 . 60(120)
Li22 Mn23 Li23 3_646 6_456 59.54(12)
Li22 Mn23 Li23 3_646 8_656 120.9(3)
Li22 Mn23 Li23 3_646 11_466 179.0(4)
Li22 Mn23 Li23 3_646 12_565 59.5(2)
Li22 Mn23 Ti23 3_646 . 0
Li22 Mn23 O24 3_646 2_565 137.6(2)
Li22 Mn23 O24 3_646 15_455 85.7(3)
Li22 Mn23 O25 3_646 6_456 136.7(5)
Li22 Mn23 O25 3_646 9_556 96.6(4)
Li22 Mn23 O25 3_646 14_556 39.53(16)
Li22 Mn23 O25 3_646 23_555 39.45(19)
Li23 Mn23 Li23 . 6_456 120(120)
Li23 Mn23 Li23 . 8_656 100(200)
Li23 Mn23 Li23 . 11_466 120(120)
Li23 Mn23 Li23 . 12_565 100(200)
Li23 Mn23 Ti23 . . 0
Li23 Mn23 O24 . 2_565 100(200)
Li23 Mn23 O24 . 15_455 100(200)
Li23 Mn23 O25 . 6_456 87(18)
Li23 Mn23 O25 . 9_556 0(200)
Li23 Mn23 O25 . 14_556 0(200)
Li23 Mn23 O25 . 23_555 87(18)
Li23 Mn23 Li23 6_456 8_656 119.6(3)
Li23 Mn23 Li23 6_456 11_466 119.6(4)
Li23 Mn23 Li23 6_456 12_565 60.0(2)
Li23 Mn23 Ti23 6_456 . 0
Li23 Mn23 O24 6_456 2_565 93.2(4)
Li23 Mn23 O24 6_456 15_455 42.5(2)
Li23 Mn23 O25 6_456 6_456 140.6(5)
Li23 Mn23 O25 6_456 9_556 140.3(2)
Li23 Mn23 O25 6_456 14_556 84.4(3)
Li23 Mn23 O25 6_456 23_555 43.4(2)
Li23 Mn23 Li23 8_656 11_466 60.0(2)
Li23 Mn23 Li23 8_656 12_565 179.3(4)
Li23 Mn23 Ti23 8_656 . 0
Li23 Mn23 O24 8_656 2_565 42.5(3)
Li23 Mn23 O24 8_656 15_455 136.9(5)
Li23 Mn23 O25 8_656 6_456 84.7(3)
Li23 Mn23 O25 8_656 9_556 42.8(3)
Li23 Mn23 O25 8_656 14_556 137.9(5)
Li23 Mn23 O25 8_656 23_555 95.3(3)
Li23 Mn23 Li23 11_466 12_565 119.6(3)
Li23 Mn23 Ti23 11_466 . 0
Li23 Mn23 O24 11_466 2_565 42.5(2)
Li23 Mn23 O24 11_466 15_455 93.2(4)
Li23 Mn23 O25 11_466 6_456 43.4(2)
Li23 Mn23 O25 11_466 9_556 84.4(3)
Li23 Mn23 O25 11_466 14_556 140.3(2)
Li23 Mn23 O25 11_466 23_555 140.6(5)
Li23 Mn23 Ti23 12_565 . 0
Li23 Mn23 O24 12_565 2_565 136.9(5)
Li23 Mn23 O24 12_565 15_455 42.5(3)
Li23 Mn23 O25 12_565 6_456 95.3(3)
Li23 Mn23 O25 12_565 9_556 137.9(5)
Li23 Mn23 O25 12_565 14_556 42.8(3)
Li23 Mn23 O25 12_565 23_555 84.7(3)
Ti23 Mn23 O24 . 2_565 0
Ti23 Mn23 O24 . 15_455 0
Ti23 Mn23 O25 . 6_456 0
Ti23 Mn23 O25 . 9_556 0
Ti23 Mn23 O25 . 14_556 0
Ti23 Mn23 O25 . 23_555 0
O24 Mn23 O24 2_565 15_455 94.7(5)
O24 Mn23 O25 2_565 6_456 85.3(4)
O24 Mn23 O25 2_565 9_556 84.7(5)
O24 Mn23 O25 2_565 14_556 177.1(2)
O24 Mn23 O25 2_565 23_555 98.3(4)
O24 Mn23 O25 15_455 6_456 98.3(4)
O24 Mn23 O25 15_455 9_556 177.1(2)
O24 Mn23 O25 15_455 14_556 84.7(5)
O24 Mn23 O25 15_455 23_555 85.3(4)
O25 Mn23 O25 6_456 9_556 78.9(3)
O25 Mn23 O25 6_456 14_556 97.6(4)
O25 Mn23 O25 6_456 23_555 174.8(7)
O25 Mn23 O25 9_556 14_556 96.1(5)
O25 Mn23 O25 9_556 23_555 97.6(4)
O25 Mn23 O25 14_556 23_555 78.9(3)
Li22 Ti23 Li22 2_565 3_646 121.3(4)
Li22 Ti23 Mn22 2_565 2_565 0.0(5)
Li22 Ti23 Mn22 2_565 3_646 121.3(4)
Li22 Ti23 Li23 2_565 . 60(120)
Li22 Ti23 Li23 2_565 6_456 179.0(4)
Li22 Ti23 Li23 2_565 8_656 59.5(2)
Li22 Ti23 Li23 2_565 11_466 59.54(12)
Li22 Ti23 Li23 2_565 12_565 120.9(3)
Li22 Ti23 Mn23 2_565 . 0
Li22 Ti23 Ti23 2_565 6_456 179.0(4)
Li22 Ti23 Ti23 2_565 8_656 59.6(3)
Li22 Ti23 Ti23 2_565 11_466 59.57(18)
Li22 Ti23 Ti23 2_565 12_565 120.8(3)
Li22 Ti23 O24 2_565 2_565 85.7(3)
Li22 Ti23 O24 2_565 15_455 137.6(2)
Li22 Ti23 O25 2_565 6_456 39.45(19)
Li22 Ti23 O25 2_565 9_556 39.53(16)
Li22 Ti23 O25 2_565 14_556 96.6(4)
Li22 Ti23 O25 2_565 23_555 136.7(5)
Li22 Ti23 Mn22 3_646 2_565 121.3(4)
Li22 Ti23 Mn22 3_646 3_646 0.0(5)
Li22 Ti23 Li23 3_646 . 60(120)
Li22 Ti23 Li23 3_646 6_456 59.54(12)
Li22 Ti23 Li23 3_646 8_656 120.9(3)
Li22 Ti23 Li23 3_646 11_466 179.0(4)
Li22 Ti23 Li23 3_646 12_565 59.5(2)
Li22 Ti23 Mn23 3_646 . 0
Li22 Ti23 Ti23 3_646 6_456 59.57(18)
Li22 Ti23 Ti23 3_646 8_656 120.8(3)
Li22 Ti23 Ti23 3_646 11_466 179.0(4)
Li22 Ti23 Ti23 3_646 12_565 59.6(3)
Li22 Ti23 O24 3_646 2_565 137.6(2)
Li22 Ti23 O24 3_646 15_455 85.7(3)
Li22 Ti23 O25 3_646 6_456 136.7(5)
Li22 Ti23 O25 3_646 9_556 96.6(4)
Li22 Ti23 O25 3_646 14_556 39.53(16)
Li22 Ti23 O25 3_646 23_555 39.45(19)
Mn22 Ti23 Mn22 2_565 3_646 121.3(4)
Mn22 Ti23 Li23 2_565 . 60(120)
Mn22 Ti23 Li23 2_565 6_456 179.0(4)
Mn22 Ti23 Li23 2_565 8_656 59.5(2)
Mn22 Ti23 Li23 2_565 11_466 59.54(12)
Mn22 Ti23 Li23 2_565 12_565 120.9(3)
Mn22 Ti23 Mn23 2_565 . 0
Mn22 Ti23 Ti23 2_565 6_456 179.0(4)
Mn22 Ti23 Ti23 2_565 8_656 59.6(3)
Mn22 Ti23 Ti23 2_565 11_466 59.57(18)
Mn22 Ti23 Ti23 2_565 12_565 120.8(3)
Mn22 Ti23 O24 2_565 2_565 85.7(3)
Mn22 Ti23 O24 2_565 15_455 137.6(2)
Mn22 Ti23 O25 2_565 6_456 39.45(19)
Mn22 Ti23 O25 2_565 9_556 39.53(16)
Mn22 Ti23 O25 2_565 14_556 96.6(4)
Mn22 Ti23 O25 2_565 23_555 136.7(5)
Mn22 Ti23 Li23 3_646 . 60(120)
Mn22 Ti23 Li23 3_646 6_456 59.54(12)
Mn22 Ti23 Li23 3_646 8_656 120.9(3)
Mn22 Ti23 Li23 3_646 11_466 179.0(4)
Mn22 Ti23 Li23 3_646 12_565 59.5(2)
Mn22 Ti23 Mn23 3_646 . 0
Mn22 Ti23 Ti23 3_646 6_456 59.57(18)
Mn22 Ti23 Ti23 3_646 8_656 120.8(3)
Mn22 Ti23 Ti23 3_646 11_466 179.0(4)
Mn22 Ti23 Ti23 3_646 12_565 59.6(3)
Mn22 Ti23 O24 3_646 2_565 137.6(2)
Mn22 Ti23 O24 3_646 15_455 85.7(3)
Mn22 Ti23 O25 3_646 6_456 136.7(5)
Mn22 Ti23 O25 3_646 9_556 96.6(4)
Mn22 Ti23 O25 3_646 14_556 39.53(16)
Mn22 Ti23 O25 3_646 23_555 39.45(19)
Li23 Ti23 Li23 . 6_456 120(120)
Li23 Ti23 Li23 . 8_656 100(200)
Li23 Ti23 Li23 . 11_466 120(120)
Li23 Ti23 Li23 . 12_565 100(200)
Li23 Ti23 Mn23 . . 0
Li23 Ti23 Ti23 . 6_456 120(120)
Li23 Ti23 Ti23 . 8_656 100(200)
Li23 Ti23 Ti23 . 11_466 120(120)
Li23 Ti23 Ti23 . 12_565 100(200)
Li23 Ti23 O24 . 2_565 100(200)
Li23 Ti23 O24 . 15_455 100(200)
Li23 Ti23 O25 . 6_456 87(18)
Li23 Ti23 O25 . 9_556 0(200)
Li23 Ti23 O25 . 14_556 0(200)
Li23 Ti23 O25 . 23_555 87(18)
Li23 Ti23 Li23 6_456 8_656 119.6(3)
Li23 Ti23 Li23 6_456 11_466 119.6(4)
Li23 Ti23 Li23 6_456 12_565 60.0(2)
Li23 Ti23 Mn23 6_456 . 0
Li23 Ti23 Ti23 6_456 6_456 0.0(5)
Li23 Ti23 Ti23 6_456 8_656 119.5(3)
Li23 Ti23 Ti23 6_456 11_466 119.6(4)
Li23 Ti23 Ti23 6_456 12_565 60.0(3)
Li23 Ti23 O24 6_456 2_565 93.2(4)
Li23 Ti23 O24 6_456 15_455 42.5(2)
Li23 Ti23 O25 6_456 6_456 140.6(5)
Li23 Ti23 O25 6_456 9_556 140.3(2)
Li23 Ti23 O25 6_456 14_556 84.4(3)
Li23 Ti23 O25 6_456 23_555 43.4(2)
Li23 Ti23 Li23 8_656 11_466 60.0(2)
Li23 Ti23 Li23 8_656 12_565 179.3(4)
Li23 Ti23 Mn23 8_656 . 0
Li23 Ti23 Ti23 8_656 6_456 119.6(3)
Li23 Ti23 Ti23 8_656 8_656 0.0(5)
Li23 Ti23 Ti23 8_656 11_466 60.0(2)
Li23 Ti23 Ti23 8_656 12_565 179.3(5)
Li23 Ti23 O24 8_656 2_565 42.5(3)
Li23 Ti23 O24 8_656 15_455 136.9(5)
Li23 Ti23 O25 8_656 6_456 84.7(3)
Li23 Ti23 O25 8_656 9_556 42.8(3)
Li23 Ti23 O25 8_656 14_556 137.9(5)
Li23 Ti23 O25 8_656 23_555 95.3(3)
Li23 Ti23 Li23 11_466 12_565 119.6(3)
Li23 Ti23 Mn23 11_466 . 0
Li23 Ti23 Ti23 11_466 6_456 119.6(4)
Li23 Ti23 Ti23 11_466 8_656 60.0(3)
Li23 Ti23 Ti23 11_466 11_466 0.0(5)
Li23 Ti23 Ti23 11_466 12_565 119.5(3)
Li23 Ti23 O24 11_466 2_565 42.5(2)
Li23 Ti23 O24 11_466 15_455 93.2(4)
Li23 Ti23 O25 11_466 6_456 43.4(2)
Li23 Ti23 O25 11_466 9_556 84.4(3)
Li23 Ti23 O25 11_466 14_556 140.3(2)
Li23 Ti23 O25 11_466 23_555 140.6(5)
Li23 Ti23 Mn23 12_565 . 0
Li23 Ti23 Ti23 12_565 6_456 60.0(2)
Li23 Ti23 Ti23 12_565 8_656 179.3(5)
Li23 Ti23 Ti23 12_565 11_466 119.6(3)
Li23 Ti23 Ti23 12_565 12_565 0.0(5)
Li23 Ti23 O24 12_565 2_565 136.9(5)
Li23 Ti23 O24 12_565 15_455 42.5(3)
Li23 Ti23 O25 12_565 6_456 95.3(3)
Li23 Ti23 O25 12_565 9_556 137.9(5)
Li23 Ti23 O25 12_565 14_556 42.8(3)
Li23 Ti23 O25 12_565 23_555 84.7(3)
Mn23 Ti23 Ti23 . 6_456 0
Mn23 Ti23 Ti23 . 8_656 0
Mn23 Ti23 Ti23 . 11_466 0
Mn23 Ti23 Ti23 . 12_565 0
Mn23 Ti23 O24 . 2_565 0
Mn23 Ti23 O24 . 15_455 0
Mn23 Ti23 O25 . 6_456 0
Mn23 Ti23 O25 . 9_556 0
Mn23 Ti23 O25 . 14_556 0
Mn23 Ti23 O25 . 23_555 0
Ti23 Ti23 Ti23 6_456 8_656 119.6(4)
Ti23 Ti23 Ti23 6_456 11_466 119.6(4)
Ti23 Ti23 Ti23 6_456 12_565 60.0(3)
Ti23 Ti23 O24 6_456 2_565 93.2(4)
Ti23 Ti23 O24 6_456 15_455 42.4(3)
Ti23 Ti23 O25 6_456 6_456 140.5(5)
Ti23 Ti23 O25 6_456 9_556 140.4(3)
Ti23 Ti23 O25 6_456 14_556 84.4(3)
Ti23 Ti23 O25 6_456 23_555 43.4(3)
Ti23 Ti23 Ti23 8_656 11_466 60.0(3)
Ti23 Ti23 Ti23 8_656 12_565 179.3(5)
Ti23 Ti23 O24 8_656 2_565 42.4(3)
Ti23 Ti23 O24 8_656 15_455 136.8(5)
Ti23 Ti23 O25 8_656 6_456 84.8(4)
Ti23 Ti23 O25 8_656 9_556 42.9(3)
Ti23 Ti23 O25 8_656 14_556 137.9(5)
Ti23 Ti23 O25 8_656 23_555 95.3(4)
Ti23 Ti23 Ti23 11_466 12_565 119.6(4)
Ti23 Ti23 O24 11_466 2_565 42.4(3)
Ti23 Ti23 O24 11_466 15_455 93.2(4)
Ti23 Ti23 O25 11_466 6_456 43.4(3)
Ti23 Ti23 O25 11_466 9_556 84.4(3)
Ti23 Ti23 O25 11_466 14_556 140.4(3)
Ti23 Ti23 O25 11_466 23_555 140.5(5)
Ti23 Ti23 O24 12_565 2_565 136.8(5)
Ti23 Ti23 O24 12_565 15_455 42.4(3)
Ti23 Ti23 O25 12_565 6_456 95.3(4)
Ti23 Ti23 O25 12_565 9_556 137.9(5)
Ti23 Ti23 O25 12_565 14_556 42.9(3)
Ti23 Ti23 O25 12_565 23_555 84.8(4)
O24 Ti23 O24 2_565 15_455 94.7(5)
O24 Ti23 O25 2_565 6_456 85.3(4)
O24 Ti23 O25 2_565 9_556 84.7(5)
O24 Ti23 O25 2_565 14_556 177.1(2)
O24 Ti23 O25 2_565 23_555 98.3(4)
O24 Ti23 O25 15_455 6_456 98.3(4)
O24 Ti23 O25 15_455 9_556 177.1(2)
O24 Ti23 O25 15_455 14_556 84.7(5)
O24 Ti23 O25 15_455 23_555 85.3(4)
O25 Ti23 O25 6_456 9_556 78.9(3)
O25 Ti23 O25 6_456 14_556 97.6(4)
O25 Ti23 O25 6_456 23_555 174.8(7)
O25 Ti23 O25 9_556 14_556 96.1(5)
O25 Ti23 O25 9_556 23_555 97.6(4)
O25 Ti23 O25 14_556 23_555 78.9(3)
Mn21 O24 Li23 14_555 2_564 121.6(4)
Mn21 O24 Li23 14_555 6_456 121.6(4)
Mn21 O24 Li23 14_555 10_645 121.6(4)
Mn21 O24 Mn23 14_555 2_564 121.5(5)
Mn21 O24 Mn23 14_555 6_456 121.5(5)
Mn21 O24 Mn23 14_555 10_645 121.5(5)
Mn21 O24 Ti23 14_555 2_564 121.5(5)
Mn21 O24 Ti23 14_555 6_456 121.5(5)
Mn21 O24 Ti23 14_555 10_645 121.5(5)
Li23 O24 Li23 2_564 6_456 95.1(2)
Li23 O24 Li23 2_564 10_645 95.1(2)
Li23 O24 Mn23 2_564 2_564 0.0(5)
Li23 O24 Mn23 2_564 6_456 95.1(2)
Li23 O24 Mn23 2_564 10_645 95.1(4)
Li23 O24 Ti23 2_564 2_564 0.0(5)
Li23 O24 Ti23 2_564 6_456 95.1(2)
Li23 O24 Ti23 2_564 10_645 95.1(4)
Li23 O24 Li23 6_456 10_645 95.1(2)
Li23 O24 Mn23 6_456 2_564 95.1(4)
Li23 O24 Mn23 6_456 6_456 0.0(5)
Li23 O24 Mn23 6_456 10_645 95.1(2)
Li23 O24 Ti23 6_456 2_564 95.1(4)
Li23 O24 Ti23 6_456 6_456 0.0(5)
Li23 O24 Ti23 6_456 10_645 95.1(2)
Li23 O24 Mn23 10_645 2_564 95.1(2)
Li23 O24 Mn23 10_645 6_456 95.1(4)
Li23 O24 Mn23 10_645 10_645 0.0(5)
Li23 O24 Ti23 10_645 2_564 95.1(2)
Li23 O24 Ti23 10_645 6_456 95.1(4)
Li23 O24 Ti23 10_645 10_645 0.0(5)
Mn23 O24 Mn23 2_564 6_456 95.1(4)
Mn23 O24 Mn23 2_564 10_645 95.1(4)
Mn23 O24 Ti23 2_564 2_564 0.0(5)
Mn23 O24 Ti23 2_564 6_456 95.1(4)
Mn23 O24 Ti23 2_564 10_645 95.1(4)
Mn23 O24 Mn23 6_456 10_645 95.1(4)
Mn23 O24 Ti23 6_456 2_564 95.1(4)
Mn23 O24 Ti23 6_456 6_456 0.0(5)
Mn23 O24 Ti23 6_456 10_645 95.1(4)
Mn23 O24 Ti23 10_645 2_564 95.1(4)
Mn23 O24 Ti23 10_645 6_456 95.1(4)
Mn23 O24 Ti23 10_645 10_645 0.0(5)
Ti23 O24 Ti23 2_564 6_456 95.1(4)
Ti23 O24 Ti23 2_564 10_645 95.1(4)
Ti23 O24 Ti23 6_456 10_645 95.1(4)
Li21 O25 Mn21 14_555 14_555 0.0(5)
Li21 O25 Ti21 14_555 14_555 0.0(5)
Li21 O25 Li22 14_555 4_456 124.2(3)
Li21 O25 Mn22 14_555 4_456 124.2(3)
Li21 O25 Li23 14_555 12_565 124.3(2)
Li21 O25 Mn23 14_555 5_455 113.8(3)
Li21 O25 Mn23 14_555 12_565 124.3(4)
Li21 O25 Ti23 14_555 5_455 113.8(3)
Li21 O25 Ti23 14_555 12_565 124.3(4)
Mn21 O25 Ti21 14_555 14_555 0.0(5)
Mn21 O25 Li22 14_555 4_456 124.2(5)
Mn21 O25 Mn22 14_555 4_456 124.2(5)
Mn21 O25 Li23 14_555 12_565 124.3(5)
Mn21 O25 Mn23 14_555 5_455 113.8(5)
Mn21 O25 Mn23 14_555 12_565 124.3(6)
Mn21 O25 Ti23 14_555 5_455 113.8(5)
Mn21 O25 Ti23 14_555 12_565 124.3(6)
Ti21 O25 Li22 14_555 4_456 124.2(5)
Ti21 O25 Mn22 14_555 4_456 124.2(5)
Ti21 O25 Li23 14_555 12_565 124.3(5)
Ti21 O25 Mn23 14_555 5_455 113.8(5)
Ti21 O25 Mn23 14_555 12_565 124.3(6)
Ti21 O25 Ti23 14_555 5_455 113.8(5)
Ti21 O25 Ti23 14_555 12_565 124.3(6)
Li22 O25 Mn22 4_456 4_456 0.0(5)
Li22 O25 Li23 4_456 12_565 97.3(2)
Li22 O25 Mn23 4_456 5_455 96.57(19)
Li22 O25 Mn23 4_456 12_565 97.3(4)
Li22 O25 Ti23 4_456 5_455 96.57(19)
Li22 O25 Ti23 4_456 12_565 97.3(4)
Mn22 O25 Li23 4_456 12_565 97.3(2)
Mn22 O25 Mn23 4_456 5_455 96.57(19)
Mn22 O25 Mn23 4_456 12_565 97.3(4)
Mn22 O25 Ti23 4_456 5_455 96.57(19)
Mn22 O25 Ti23 4_456 12_565 97.3(4)
Li23 O25 Mn23 12_565 5_455 93.8(4)
Li23 O25 Mn23 12_565 12_565 0.1(3)
Li23 O25 Ti23 12_565 5_455 93.8(4)
Li23 O25 Ti23 12_565 12_565 0.1(3)
Mn23 O25 Mn23 5_455 12_565 93.7(5)
Mn23 O25 Ti23 5_455 5_455 0.0(5)
Mn23 O25 Ti23 5_455 12_565 93.7(5)
Mn23 O25 Ti23 12_565 5_455 93.7(5)
Mn23 O25 Ti23 12_565 12_565 0.0(5)
Ti23 O25 Ti23 5_455 12_565 93.7(5)

loop_
_geom_bond_atom_site_label_1
_geom_bond_atom_site_label_2
_geom_bond_site_symmetry_2
_geom_bond_distance
Ti21 Li21 . 0.000(14)
Ti21 Mn21 . 0
Ti21 O25 14_555 1.946(15)
Ti21 O25 19_555 1.946(15)
Ti21 O25 24_555 1.946(15)
Li22 Mn22 . 0
Li22 Li23 2_564 2.9521(3)
Li22 Li23 3_656 2.9521(3)
Li22 Li23 6_456 2.9521(3)
Li22 Li23 7_665 2.9521(3)
Li22 Li23 10_645 2.9521(3)
Li22 Li23 11_566 2.9521(3)
Li22 Mn23 2_564 2.954(8)
Li22 Mn23 3_656 2.954(8)
Li22 Mn23 6_456 2.954(8)
Li22 Mn23 7_665 2.954(8)
Li22 Mn23 10_645 2.954(8)
Li22 Mn23 11_566 2.954(8)
Li22 Ti23 2_564 2.954(8)
Li22 Ti23 3_656 2.954(8)
Li22 Ti23 6_456 2.954(8)
Li22 Ti23 7_665 2.954(8)
Li22 Ti23 10_645 2.954(8)
Li22 Ti23 11_566 2.954(8)
Li22 O25 4_556 1.892(4)
Li22 O25 8_655 1.892(4)
Li22 O25 12_565 1.892(4)
Li22 O25 15_555 1.892(4)
Li22 O25 18_555 1.892(4)
Li22 O25 21_555 1.892(4)
Mn22 Li23 2_564 2.9521(3)
Mn22 Li23 3_656 2.9521(3)
Mn22 Li23 6_456 2.9521(3)
Mn22 Li23 7_665 2.9521(3)
Mn22 Li23 10_645 2.9521(3)
Mn22 Li23 11_566 2.9521(3)
Mn22 Ti23 2_564 2.954(8)
Mn22 Ti23 3_656 2.954(8)
Mn22 Ti23 6_456 2.954(8)
Mn22 Ti23 7_665 2.954(8)
Mn22 Ti23 10_645 2.954(8)
Mn22 Ti23 11_566 2.954(8)
Mn22 O25 4_556 1.892(4)
Mn22 O25 8_655 1.892(4)
Mn22 O25 12_565 1.892(4)
Mn22 O25 15_555 1.892(4)
Mn22 O25 18_555 1.892(4)
Mn22 O25 21_555 1.892(4)
Li23 Li23 6_456 2.9935(3)
Li23 Li23 8_656 2.9935(3)
Li23 Li23 11_466 2.9935(3)
Li23 Li23 12_565 2.9935(3)
Li23 Mn23 . 0.003(11)
Li23 Mn23 6_456 2.993(11)
Li23 Mn23 8_656 2.992(8)
Li23 Mn23 11_466 2.993(11)
Li23 Mn23 12_565 2.992(8)
Li23 Ti23 . 0.003(11)
Li23 Ti23 6_456 2.993(11)
Li23 Ti23 8_656 2.992(8)
Li23 Ti23 11_466 2.993(11)
Li23 Ti23 12_565 2.992(8)
Li23 O24 2_565 2.029(5)
Li23 O24 15_455 2.029(5)
Li23 O25 6_456 2.039(5)
Li23 O25 23_555 2.039(5)
Mn23 Ti23 . 0
Mn23 O24 2_565 2.027(12)
Mn23 O24 15_455 2.027(12)
Mn23 O25 6_456 2.039(6)
Mn23 O25 9_556 2.062(12)
Mn23 O25 14_556 2.062(12)
Mn23 O25 23_555 2.039(6)
Ti23 Ti23 6_456 2.992(14)
Ti23 Ti23 8_656 2.992(14)
Ti23 Ti23 11_466 2.992(14)
Ti23 Ti23 12_565 2.992(14)
Ti23 O24 2_565 2.027(12)
Ti23 O24 15_455 2.027(12)
Ti23 O25 6_456 2.039(6)
Ti23 O25 9_556 2.062(12)
Ti23 O25 14_556 2.062(12)
Ti23 O25 23_555 2.039(6)
O24 Mn21 14_555 2.194(15)
O25 Li21 14_555 1.946(5)
O25 Mn21 14_555 1.946(15)
